data_7247523
loop_
_publ_author_name
'Ugata, Yosuke'
'Chen, Yichuan'
'Miyazaki, Shuhei'
'Sasagawa, Shohei'
'Ueno, Kazuhide'
'Watanabe, Masayoshi'
'Dokko, Kaoru'

_publ_section_title
;
 High-concentration LiPF<sub>6</sub>/sulfone electrolytes: structure,
 transport properties, and battery application.
;
_journal_issue 43
_journal_name_full 'Physical chemistry chemical physics : PCCP'
_journal_page_first 29566
_journal_page_last 29575
_journal_paper_doi 10.1039/d3cp04561g
_journal_volume 25
_journal_year 2023
_chemical_formula_moiety 'C16 H32 Li O8 S4, F6 P'
_chemical_formula_sum 'C16 H32 F6 Li O8 P S4'
_chemical_formula_weight 632.56
_space_group_crystal_system monoclinic
_space_group_IT_number 14
_space_group_name_Hall '-P 2yn'
_space_group_name_H-M_alt 'P 1 21/n 1'
_atom_sites_solution_hydrogens geom
_atom_sites_solution_primary dual
_audit_creation_date 2022-09-16
_audit_creation_method
;
Olex2 1.5
(compiled 2021.12.09 svn.r5202d8cf for OlexSys, GUI svn.r6439)
;
_audit_update_record
;
2023-09-05 deposited with the CCDC.	2023-10-18 downloaded from the CCDC.
;
_cell_angle_alpha 90
_cell_angle_beta 100.287(4)
_cell_angle_gamma 90
_cell_formula_units_Z 4
_cell_length_a 16.7168(7)
_cell_length_b 8.3892(3)
_cell_length_c 19.5667(8)
_cell_measurement_reflns_used 10920
_cell_measurement_temperature 223
_cell_measurement_theta_max 29.9720
_cell_measurement_theta_min 3.2050
_cell_volume 2699.94(19)
_computing_cell_refinement 'CrysAlisPro 1.171.40.66a (Rigaku OD, 2019)'
_computing_data_collection 'CrysAlisPro 1.171.40.66a (Rigaku OD, 2019)'
_computing_data_reduction 'CrysAlisPro 1.171.40.66a (Rigaku OD, 2019)'
_computing_molecular_graphics 'Olex2 1.5 (Dolomanov et al., 2009)'
_computing_publication_material 'Olex2 1.5 (Dolomanov et al., 2009)'
_computing_structure_refinement 'SHELXL 2018/3 (Sheldrick, 2015)'
_computing_structure_solution 'SHELXT 2018/2 (Sheldrick, 2018)'
_diffrn_ambient_temperature 223
_diffrn_detector 'Hybrid Pixel Array Detector'
_diffrn_detector_area_resol_mean 5.8140
_diffrn_measured_fraction_theta_full 0.998
_diffrn_measured_fraction_theta_max 0.908
_diffrn_measurement_details
;
List of Runs (angles in degrees, time in seconds):

  # Type    Start    End  Width  t~exp~   \w     \q     \k     \f   Frames
#--------------------------------------------------------------------------
  1  \w     -7.00  18.00   0.50   20.32    --    0.00   0.00  88.00   50
  2  \w    -24.00   1.00   0.50   20.32    --    0.00  -0.00-116.00   50
  3  \w    -43.00  31.00   0.50   20.32    --    0.00 -82.00-180.00  148
  4  \w    -28.00  75.00   0.50   20.32    --    0.00  77.00 -30.00  206
  5  \w     41.00  85.00   0.50   20.32    --    0.00  57.00 -90.00   88
  6  \w    -88.00 -31.00   0.50   20.32    --    0.00 -82.00 150.00  114
  7  \w      6.00  31.00   0.50   20.32    --    0.00 -82.00 150.00   50
  8  \w    -35.00  -4.00   0.50   20.32    --    0.00 -82.00 120.00   62
;
_diffrn_measurement_device 'four-circle diffractometer'
_diffrn_measurement_device_type 'XtaLAB AFC12 (RINC): Kappa dual home/near'
_diffrn_measurement_method '\w scans'
_diffrn_orient_matrix_type 'CrysAlisPro convention (1999,Acta A55,543-557)'
_diffrn_orient_matrix_UB_11 -0.0407642000
_diffrn_orient_matrix_UB_12 0.0010386000
_diffrn_orient_matrix_UB_13 0.0056146000
_diffrn_orient_matrix_UB_21 -0.0140810000
_diffrn_orient_matrix_UB_22 -0.0004151000
_diffrn_orient_matrix_UB_23 -0.0363917000
_diffrn_orient_matrix_UB_31 -0.0004177000
_diffrn_orient_matrix_UB_32 -0.0845734000
_diffrn_orient_matrix_UB_33 0.0002475000
_diffrn_radiation_monochromator mirror
_diffrn_radiation_probe x-ray
_diffrn_radiation_type 'Mo K\a'
_diffrn_radiation_wavelength 0.71073
_diffrn_reflns_av_R_equivalents 0.0266
_diffrn_reflns_av_unetI/netI 0.0196
_diffrn_reflns_Laue_measured_fraction_full 0.998
_diffrn_reflns_Laue_measured_fraction_max 0.908
_diffrn_reflns_limit_h_max 23
_diffrn_reflns_limit_h_min -22
_diffrn_reflns_limit_k_max 11
_diffrn_reflns_limit_k_min -10
_diffrn_reflns_limit_l_max 26
_diffrn_reflns_limit_l_min -27
_diffrn_reflns_number 40449
_diffrn_reflns_point_group_measured_fraction_full 0.998
_diffrn_reflns_point_group_measured_fraction_max 0.908
_diffrn_reflns_theta_full 25.242
_diffrn_reflns_theta_max 30.292
_diffrn_reflns_theta_min 3.003
_diffrn_source 'micro-focus sealed X-ray tube'
_diffrn_source_type 'Rigaku (Mo) X-ray Source'
_exptl_absorpt_coefficient_mu 0.491
_exptl_absorpt_correction_T_max 1.00000
_exptl_absorpt_correction_T_min 0.98480
_exptl_absorpt_correction_type multi-scan
_exptl_absorpt_process_details
;
CrysAlisPro 1.171.40.66a (Rigaku Oxford Diffraction, 2019)
Empirical absorption correction using spherical harmonics,
 implemented in SCALE3 ABSPACK scaling algorithm.
;
_exptl_crystal_colour colourless
_exptl_crystal_colour_primary colourless
_exptl_crystal_density_diffrn 1.556
_exptl_crystal_description needle
_exptl_crystal_F_000 1312
_refine_diff_density_max 0.434
_refine_diff_density_min -0.382
_refine_diff_density_rms 0.049
_refine_ls_extinction_method none
_refine_ls_goodness_of_fit_ref 1.022
_refine_ls_hydrogen_treatment constr
_refine_ls_matrix_type full
_refine_ls_number_parameters 568
_refine_ls_number_reflns 7333
_refine_ls_number_restraints 0
_refine_ls_restrained_S_all 1.022
_refine_ls_R_factor_all 0.0596
_refine_ls_R_factor_gt 0.0407
_refine_ls_shift/su_max 0.001
_refine_ls_shift/su_mean 0.000
_refine_ls_structure_factor_coef Fsqd
_refine_ls_weighting_details 'w=1/[\s^2^(Fo^2^)+(0.0589P)^2^+1.1729P] where P=(Fo^2^+2Fc^2^)/3'
_refine_ls_weighting_scheme calc
_refine_ls_wR_factor_gt 0.1069
_refine_ls_wR_factor_ref 0.1187
_reflns_Friedel_coverage 0.000
_reflns_number_gt 5515
_reflns_number_total 7333
_reflns_threshold_expression 'I > 2\s(I)'
_cod_data_source_file d3cp04561g2.cif
_cod_data_source_block 220916_lipf6_5sl_take2
_cod_depositor_comments 'Adding full bibliography for 7247523--7247524.cif.'
_cod_database_code 7247523
_shelx_shelxl_version_number 2018/3
_shelx_space_group_comment
;
The symmetry employed for this shelxl refinement is uniquely defined
by the following loop, which should always be used as a source of
symmetry information in preference to the above space-group names.
They are only intended as comments.
;
_olex2_refinement_description
;
1. Fixed Uiso
 At 1.2 times of:
  All C(H,H) groups, All C(H,H,H,H) groups
2. Others
 Fixed Sof: S1(0.5) S2(0.5) S03(0.5) S04(0.5) O00A(0.5) O00D(0.5) O00H(0.5)
 O00S(0.5) O1(0.5) O2(0.5) O3(0.5) O4(0.5) O5(0.5) O006(0.5) O007(0.5)
 O008(0.5) O8(0.5) O9(0.5) O10(0.5) C(0.5) HA(0.5) HB(0.5) H00A(0.5) H00B(0.5)
 H00C(0.5) H00D(0.5) H00G(0.5) H00H(0.5) H00I(0.5) H00J(0.5) C00K(0.5)
 H00K(0.5) H00L(0.5) H00O(0.5) H00P(0.5) H00M(0.5) H00N(0.5) C00O(0.5)
 H00Q(0.5) H00R(0.5) C00Q(0.5) H00S(0.5) H00T(0.5) C00R(0.5) H00U(0.5)
 H00V(0.5) C00T(0.5) H00W(0.5) H00X(0.5) C00U(0.5) H00Y(0.5) H(0.5) C00V(0.5)
 H00Z(0.5) HC(0.5) HD(0.5) HE(0.5) H00(0.5) HF(0.5) C00X(0.5) H1(0.5) HG(0.5)
 C00Z(0.5) H2(0.5) HH(0.5) C2(0.5) H2A(0.5) H2B(0.5) C5(0.5) H5A(0.5) H5B(0.5)
 C6(0.5) H6A(0.5) H6B(0.5) C7(0.5) H7A(0.5) H7B(0.5) C010(0.5) H01A(0.5)
 H01B(0.5) F00C(0.5) F00E(0.33333) F00F(0.33333) F00L(0.33333) F00N(0.33333)
 F1(0.66666) F2(0.66666) F3(0.66666) F4(0.66666) F009(0.5) F10(0.5) F14(0.5)
 O6(0.5) C10(0.5) H10A(0.5) H10B(0.5) C4(0.5) H4A(0.5) H4B(0.5) C1(0.5)
 H1A(0.5) H1B(0.5) C3(0.5) H3A(0.5) H3B(0.5) C8(0.5) H8A(0.5) H8B(0.5) C9(0.5)
 H9A(0.5) H9B(0.5) C11(0.5) H11A(0.5) H11B(0.5)
3.a Secondary CH2 refined with riding coordinates:
 C(HA,HB), C00G(H00A,H00B), C00G(H00C,H00D), C00I(H00E,H00F), C00J(H00G,H00H),
 C00J(H00I,H00J), C00K(H00K,H00L), C00M(H00O,H00P), C00M(H00M,H00N), C00O(H00Q,
 H00R), C00Q(H00S,H00T), C00R(H00U,H00V), C00T(H00W,H00X), C00U(H00Y,H),
 C00V(H00Z,HC), C00W(HD,HE), C00W(H00,HF), C00X(H1,HG), C00Z(H2,HH), C2(H2A,
 H2B), C5(H5A,H5B), C6(H6A,H6B), C7(H7A,H7B), C010(H01A,H01B), C10(H10A,H10B),
 C4(H4A,H4B), C1(H1A,H1B), C3(H3A,H3B), C8(H8A,H8B), C9(H9A,H9B), C11(H11A,H11B)
;
_olex2_submission_special_instructions 'No special instructions were received'
_oxdiff_exptl_absorpt_empirical_details
;
Empirical correction (ABSPACK) includes:
- Absorption correction using spherical harmonics
- Frame scaling
;
_oxdiff_exptl_absorpt_empirical_full_max 1.040
_oxdiff_exptl_absorpt_empirical_full_min 0.970

loop_
_space_group_symop_operation_xyz
'x, y, z'
'-x+1/2, y+1/2, -z+1/2'
'-x, -y, -z'
'x-1/2, -y-1/2, z-1/2'

loop_
_atom_site_label
_atom_site_type_symbol
_atom_site_fract_x
_atom_site_fract_y
_atom_site_fract_z
_atom_site_U_iso_or_equiv
_atom_site_adp_type
_atom_site_occupancy
_atom_site_site_symmetry_order
_atom_site_calc_flag
_atom_site_refinement_flags_posn
_atom_site_refinement_flags_adp
_atom_site_refinement_flags_occupancy
_atom_site_disorder_assembly
_atom_site_disorder_group
S01 S 0.28891(3) 0.81197(6) 0.49753(2) 0.04056(12) Uani 1 1 d . . . . .
S1 S 0.3828(4) 0.3173(6) 0.6262(2) 0.0434(8) Uani 0.5 1 d . . P A 2
S2 S 0.6057(4) 0.6560(8) 0.6638(3) 0.0518(13) Uani 0.5 1 d . . P B 1
S02 S 0.33899(3) 0.79826(6) 0.75683(3) 0.04535(13) Uani 1 1 d . . . . .
S03 S 0.6139(3) 0.6595(7) 0.6591(2) 0.0334(6) Uani 0.5 1 d . . P C 2
S04 S 0.3844(4) 0.3423(6) 0.6166(3) 0.0412(8) Uani 0.5 1 d . . P A 1
O00A O 0.3041(7) 0.8765(13) 0.4306(5) 0.0547(18) Uani 0.5 1 d . . P D 2
O00D O 0.2515(10) 0.791(2) 0.7314(5) 0.086(3) Uani 0.5 1 d . . P E 2
O00H O 0.6373(9) 0.5278(13) 0.6219(5) 0.080(2) Uani 0.5 1 d . . P B 1
O00S O 0.3013(3) 0.3020(7) 0.5962(3) 0.0830(16) Uani 0.5 1 d . . P A 1
O1 O 0.3901(6) 0.8175(15) 0.7168(6) 0.060(2) Uani 0.5 1 d . . P D 1
O2 O 0.3096(3) 0.2343(8) 0.6314(4) 0.100(2) Uani 0.5 1 d . . P A 2
O3 O 0.6370(9) 0.5004(14) 0.6466(5) 0.094(3) Uani 0.5 1 d . . P C 2
O4 O 0.5285(7) 0.7107(16) 0.6334(6) 0.081(3) Uani 0.5 1 d . . P C 2
O5 O 0.3882(10) 0.4718(12) 0.6443(6) 0.073(2) Uani 0.5 1 d . . P A 1
O006 O 0.4106(5) 0.8174(14) 0.7113(4) 0.0431(12) Uani 0.5 1 d . . P D 2
O007 O 0.5370(6) 0.7287(11) 0.6217(5) 0.0455(12) Uani 0.5 1 d . . P B 1
O008 O 0.3598(7) 0.7962(8) 0.5488(7) 0.0505(16) Uani 0.5 1 d . . P D 2
O8 O 0.3594(8) 0.7445(7) 0.5468(6) 0.0498(16) Uani 0.5 1 d . . P D 1
O9 O 0.4018(9) 0.4990(10) 0.6580(4) 0.0576(15) Uani 0.5 1 d . . P A 2
O10 O 0.3062(8) 0.8934(17) 0.4409(7) 0.098(4) Uani 0.5 1 d . . P D 1
C C 0.4282(8) 0.706(2) 0.8700(9) 0.045(2) Uani 0.5 1 d . . P F 1
HA H 0.479088 0.726860 0.853110 0.054 Uiso 0.5 1 calc R U P F 1
HB H 0.439599 0.634569 0.909989 0.054 Uiso 0.5 1 calc R U P F 1
C00G C 0.36516(14) 0.6334(2) 0.81264(11) 0.0518(5) Uani 1 1 d . . . . .
H00A H 0.318016 0.593505 0.830854 0.062 Uiso 0.5 1 calc R U P F 1
H00B H 0.388421 0.546538 0.789007 0.062 Uiso 0.5 1 calc R U P F 1
H00C H 0.316543 0.583024 0.824507 0.062 Uiso 0.5 1 calc R U P F 2
H00D H 0.395799 0.553807 0.791232 0.062 Uiso 0.5 1 calc R U P F 2
C00I C 0.22034(13) 0.9276(3) 0.53674(13) 0.0545(5) Uani 1 1 d . . . . .
H00E H 0.246314 0.963193 0.583115 0.065 Uiso 1 1 calc R U . . .
H00F H 0.202119 1.021421 0.508342 0.065 Uiso 1 1 calc R U . . .
C00J C 0.35441(14) 0.9488(3) 0.82234(11) 0.0532(5) Uani 1 1 d . . . . .
H00G H 0.391940 1.030096 0.810818 0.064 Uiso 0.5 1 calc R U P G 1
H00H H 0.302651 1.000412 0.825608 0.064 Uiso 0.5 1 calc R U P G 1
H00I H 0.387621 1.036391 0.809580 0.064 Uiso 0.5 1 calc R U P H 2
H00J H 0.302561 0.991406 0.830987 0.064 Uiso 0.5 1 calc R U P H 2
C00K C 0.3898(5) 0.8696(14) 0.8910(5) 0.0432(18) Uani 0.5 1 d . . P F 1
H00K H 0.347148 0.848914 0.918376 0.052 Uiso 0.5 1 calc R U P F 1
H00L H 0.431571 0.937162 0.918229 0.052 Uiso 0.5 1 calc R U P F 1
C00M C 0.14977(15) 0.8187(3) 0.54123(15) 0.0660(6) Uani 1 1 d . . . . .
H00O H 0.160155 0.759431 0.585086 0.079 Uiso 0.5 1 calc R U P I 2
H00P H 0.100084 0.881520 0.539824 0.079 Uiso 0.5 1 calc R U P I 2
H00M H 0.157203 0.767233 0.586893 0.079 Uiso 0.5 1 calc R U P J 1
H00N H 0.098860 0.879328 0.534423 0.079 Uiso 0.5 1 calc R U P J 1
C00O C 0.2250(6) 0.6324(12) 0.4780(5) 0.0373(14) Uani 0.5 1 d . . P D 2
H00Q H 0.227412 0.589634 0.431855 0.045 Uiso 0.5 1 calc R U P D 2
H00R H 0.240045 0.548972 0.513011 0.045 Uiso 0.5 1 calc R U P D 2
C00Q C 0.6861(7) 0.8173(12) 0.6755(5) 0.047(2) Uani 0.5 1 d . . P C 2
H00S H 0.739411 0.784222 0.666285 0.056 Uiso 0.5 1 calc R U P C 2
H00T H 0.667758 0.911655 0.647495 0.056 Uiso 0.5 1 calc R U P C 2
C00R C 0.1393(5) 0.7054(12) 0.4815(4) 0.0423(18) Uani 0.5 1 d . . P D 2
H00U H 0.117847 0.761460 0.438165 0.051 Uiso 0.5 1 calc R U P D 2
H00V H 0.101037 0.620687 0.488189 0.051 Uiso 0.5 1 calc R U P D 2
C00T C 0.4716(5) 0.2028(12) 0.6670(5) 0.068(2) Uani 0.5 1 d . . P A 2
H00W H 0.508488 0.269923 0.699438 0.082 Uiso 0.5 1 calc R U P A 2
H00X H 0.454933 0.111890 0.692572 0.082 Uiso 0.5 1 calc R U P A 2
C00U C 0.6156(7) 0.6753(14) 0.7554(5) 0.080(3) Uani 0.5 1 d . . P B 1
H00Y H 0.563988 0.711461 0.767217 0.096 Uiso 0.5 1 calc R U P B 1
H H 0.629038 0.571599 0.777602 0.096 Uiso 0.5 1 calc R U P B 1
C00V C 0.3990(5) 0.2972(11) 0.5399(4) 0.077(2) Uani 0.5 1 d . . P A 2
H00Z H 0.350288 0.257735 0.509196 0.093 Uiso 0.5 1 calc R U P A 2
HC H 0.415823 0.398369 0.521814 0.093 Uiso 0.5 1 calc R U P A 2
C00W C 0.5087(2) 0.1519(4) 0.6151(3) 0.1019(12) Uani 1 1 d . . . . .
HD H 0.561070 0.207050 0.619728 0.122 Uiso 0.5 1 calc R U P A 2
HE H 0.520413 0.038161 0.622467 0.122 Uiso 0.5 1 calc R U P A 2
H00 H 0.562090 0.190542 0.638050 0.122 Uiso 0.5 1 calc R U P A 1
HF H 0.512659 0.037344 0.606593 0.122 Uiso 0.5 1 calc R U P A 1
C00X C 0.4698(7) 0.1706(8) 0.5490(6) 0.077(3) Uani 0.5 1 d . . P A 2
H1 H 0.447206 0.067554 0.531638 0.093 Uiso 0.5 1 calc R U P A 2
HG H 0.509471 0.202865 0.520396 0.093 Uiso 0.5 1 calc R U P A 2
C00Z C 0.6883(11) 0.8459(18) 0.7472(7) 0.150(7) Uani 0.5 1 d . . P C 2
H2 H 0.741392 0.810711 0.772196 0.180 Uiso 0.5 1 calc R U P C 2
HH H 0.685351 0.961417 0.753737 0.180 Uiso 0.5 1 calc R U P C 2
C2 C 0.3984(8) 0.859(2) 0.8844(7) 0.093(4) Uani 0.5 1 d . . P F 2
H2A H 0.449040 0.916217 0.901905 0.111 Uiso 0.5 1 calc R U P F 2
H2B H 0.365009 0.863899 0.920705 0.111 Uiso 0.5 1 calc R U P F 2
C5 C 0.4811(8) 0.2413(17) 0.5461(5) 0.116(4) Uani 0.5 1 d . . P A 1
H5A H 0.529334 0.286343 0.531311 0.139 Uiso 0.5 1 calc R U P A 1
H5B H 0.457571 0.163323 0.510812 0.139 Uiso 0.5 1 calc R U P A 1
C6 C 0.1473(8) 0.6961(16) 0.4852(8) 0.099(5) Uani 0.5 1 d . . P D 1
H6A H 0.117935 0.601318 0.496566 0.119 Uiso 0.5 1 calc R U P D 1
H6B H 0.118860 0.738947 0.440901 0.119 Uiso 0.5 1 calc R U P D 1
C7 C 0.4350(4) 0.3412(8) 0.5467(3) 0.0568(14) Uani 0.5 1 d . . P A 1
H7A H 0.394499 0.334504 0.503893 0.068 Uiso 0.5 1 calc R U P A 1
H7B H 0.463370 0.443305 0.545853 0.068 Uiso 0.5 1 calc R U P A 1
C010 C 0.6800(10) 0.791(2) 0.7810(7) 0.180(10) Uani 0.5 1 d . . P B 1
H01A H 0.731191 0.734790 0.797928 0.216 Uiso 0.5 1 calc R U P B 1
H01B H 0.665432 0.852275 0.819588 0.216 Uiso 0.5 1 calc R U P B 1
Li12 Li 0.4196(2) 0.7042(4) 0.63338(17) 0.0469(7) Uani 1 1 d . . . . .
P05 P 0.57699(3) 0.25345(7) 0.87994(3) 0.05169(15) Uani 1 1 d . . . . .
F00C F 0.6660(5) 0.2250(11) 0.9241(4) 0.0735(16) Uani 0.5 1 d . . P K 1
F00E F 0.6084(7) 0.199(2) 0.8195(7) 0.200(8) Uani 0.3333 1 d . . P K 2
F00F F 0.5532(5) 0.3535(17) 0.9490(4) 0.129(4) Uani 0.3333 1 d . . P K 2
F00L F 0.6282(6) 0.4129(11) 0.8749(6) 0.117(4) Uani 0.3333 1 d . . P K 2
F00N F 0.5372(6) 0.1137(16) 0.8968(15) 0.253(11) Uani 0.3333 1 d . . P K 2
F1 F 0.5899(3) 0.4308(5) 0.8928(3) 0.120(2) Uani 0.6667 1 d . . P K 1
F2 F 0.5624(3) 0.0657(5) 0.8598(3) 0.1063(14) Uani 0.6667 1 d . . P K 1
F3 F 0.6121(3) 0.2660(6) 0.8086(2) 0.0928(15) Uani 0.6667 1 d . . P K 1
F4 F 0.5399(2) 0.2197(8) 0.94422(17) 0.1060(15) Uani 0.6667 1 d . . P K 1
F009 F 0.4884(7) 0.2782(15) 0.8378(9) 0.076(2) Uani 0.5 1 d . . P K 1
F10 F 0.4961(7) 0.3213(16) 0.8356(9) 0.107(4) Uani 0.5 1 d . . P K 2
F14 F 0.6580(6) 0.1850(13) 0.9209(6) 0.134(4) Uani 0.5 1 d . . P K 2
O6 O 0.2609(8) 0.792(2) 0.7121(5) 0.0579(16) Uani 0.5 1 d . . P E 1
C10 C 0.2265(10) 0.6559(17) 0.4800(9) 0.090(5) Uani 0.5 1 d . . P D 1
H10A H 0.227820 0.617502 0.432940 0.108 Uiso 0.5 1 calc R U P D 1
H10B H 0.245254 0.569295 0.512574 0.108 Uiso 0.5 1 calc R U P D 1
C4 C 0.6899(6) 0.9000(11) 0.7226(7) 0.101(4) Uani 0.5 1 d . . P B 1
H4A H 0.743883 0.949569 0.731604 0.121 Uiso 0.5 1 calc R U P B 1
H4B H 0.648823 0.984544 0.717719 0.121 Uiso 0.5 1 calc R U P B 1
C1 C 0.6794(9) 0.7967(18) 0.6546(7) 0.071(3) Uani 0.5 1 d . . P B 1
H1A H 0.730717 0.744540 0.650196 0.086 Uiso 0.5 1 calc R U P B 1
H1B H 0.661662 0.862995 0.613476 0.086 Uiso 0.5 1 calc R U P B 1
C3 C 0.6302(7) 0.777(2) 0.7781(5) 0.139(6) Uani 0.5 1 d . . P C 2
H3A H 0.583367 0.848853 0.774436 0.167 Uiso 0.5 1 calc R U P C 2
H3B H 0.651926 0.760779 0.827556 0.167 Uiso 0.5 1 calc R U P C 2
C8 C 0.6025(6) 0.6158(10) 0.7441(5) 0.0550(18) Uani 0.5 1 d . . P C 2
H8A H 0.545963 0.591369 0.747326 0.066 Uiso 0.5 1 calc R U P C 2
H8B H 0.637820 0.527995 0.764026 0.066 Uiso 0.5 1 calc R U P C 2
C9 C 0.4379(5) 0.1876(9) 0.6657(5) 0.066(2) Uani 0.5 1 d . . P A 1
H9A H 0.462630 0.222877 0.712469 0.079 Uiso 0.5 1 calc R U P A 1
H9B H 0.403381 0.094415 0.668877 0.079 Uiso 0.5 1 calc R U P A 1
C11 C 0.4172(11) 0.707(3) 0.8762(11) 0.077(5) Uani 0.5 1 d . . P F 2
H11A H 0.409825 0.646219 0.917486 0.092 Uiso 0.5 1 calc R U P F 2
H11B H 0.474573 0.698857 0.871796 0.092 Uiso 0.5 1 calc R U P F 2

loop_
_atom_site_aniso_label
_atom_site_aniso_U_11
_atom_site_aniso_U_22
_atom_site_aniso_U_33
_atom_site_aniso_U_23
_atom_site_aniso_U_13
_atom_site_aniso_U_12
S01 0.0327(2) 0.0511(3) 0.0374(2) 0.00858(18) 0.00493(16) 0.00201(18)
S1 0.0462(10) 0.0479(19) 0.0409(14) -0.0143(14) 0.0207(10) -0.0003(12)
S2 0.0365(15) 0.0488(15) 0.069(2) 0.0053(13) 0.0071(10) -0.0129(10)
S02 0.0529(3) 0.0361(2) 0.0424(2) -0.00128(18) -0.0040(2) -0.0003(2)
S03 0.0272(10) 0.0411(14) 0.0314(9) 0.0018(7) 0.0044(7) 0.0019(10)
S04 0.0423(11) 0.0391(10) 0.0420(12) 0.0067(7) 0.0071(8) 0.0049(7)
O00A 0.059(4) 0.065(3) 0.040(2) 0.019(2) 0.009(2) -0.007(3)
O00D 0.080(6) 0.086(5) 0.076(7) -0.023(6) -0.034(5) 0.013(5)
O00H 0.101(4) 0.063(5) 0.078(4) -0.021(3) 0.026(4) 0.013(4)
O00S 0.0402(19) 0.092(4) 0.115(4) 0.002(3) 0.009(2) -0.002(2)
O1 0.097(6) 0.046(2) 0.053(2) -0.0044(16) 0.057(4) -0.014(4)
O2 0.060(3) 0.104(4) 0.149(6) -0.051(4) 0.052(4) -0.030(3)
O3 0.095(4) 0.052(3) 0.124(8) -0.014(5) -0.007(6) 0.004(3)
O4 0.032(3) 0.145(7) 0.062(5) 0.026(4) 0.000(3) -0.009(3)
O5 0.119(6) 0.025(3) 0.080(5) -0.031(2) 0.031(4) -0.012(3)
O006 0.049(3) 0.047(2) 0.039(3) -0.003(2) 0.025(2) -0.010(2)
O007 0.029(3) 0.075(3) 0.032(2) 0.0139(19) 0.0059(16) 0.003(2)
O008 0.036(2) 0.055(4) 0.057(3) 0.013(4) -0.0022(17) 0.003(3)
O8 0.044(2) 0.052(4) 0.048(2) 0.003(3) -0.0075(15) 0.013(3)
O9 0.109(5) 0.020(3) 0.046(3) -0.017(2) 0.018(3) -0.007(3)
O10 0.090(7) 0.133(8) 0.086(7) 0.056(5) 0.057(5) 0.043(5)
C 0.034(2) 0.061(5) 0.041(4) 0.010(3) 0.008(3) 0.009(3)
C00G 0.0610(13) 0.0403(10) 0.0542(11) 0.0099(9) 0.0110(9) -0.0044(9)
C00I 0.0467(11) 0.0509(12) 0.0667(13) -0.0156(10) 0.0118(9) -0.0018(9)
C00J 0.0610(13) 0.0453(11) 0.0526(11) -0.0094(9) 0.0084(9) 0.0012(9)
C00K 0.037(3) 0.061(4) 0.036(3) -0.006(3) 0.021(3) -0.003(3)
C00M 0.0472(12) 0.0789(17) 0.0773(16) -0.0106(13) 0.0254(11) -0.0082(11)
C00O 0.038(3) 0.025(2) 0.047(3) 0.001(2) 0.001(2) -0.0031(19)
C00Q 0.030(2) 0.045(4) 0.063(5) 0.002(4) 0.004(3) -0.014(3)
C00R 0.025(2) 0.053(4) 0.045(3) 0.012(3) -0.006(2) 0.002(2)
C00T 0.083(6) 0.071(4) 0.047(3) 0.012(3) 0.000(4) -0.019(4)
C00U 0.078(6) 0.120(10) 0.042(5) 0.025(6) 0.012(4) -0.008(6)
C00V 0.075(5) 0.108(7) 0.048(3) -0.004(3) 0.010(3) 0.010(4)
C00W 0.078(2) 0.079(2) 0.152(4) 0.019(2) 0.027(2) 0.0399(17)
C00X 0.080(5) 0.047(3) 0.120(8) -0.027(4) 0.059(5) 0.003(3)
C00Z 0.211(14) 0.150(12) 0.084(8) -0.049(7) 0.015(8) -0.138(11)
C2 0.116(10) 0.088(8) 0.058(6) -0.014(5) -0.026(5) -0.012(7)
C5 0.103(8) 0.189(12) 0.064(5) 0.039(7) 0.039(5) 0.062(9)
C6 0.082(8) 0.081(8) 0.137(10) -0.045(6) 0.025(6) -0.042(6)
C7 0.070(4) 0.063(3) 0.044(3) -0.007(2) 0.027(3) -0.004(3)
C010 0.184(14) 0.228(19) 0.087(8) -0.074(10) -0.083(10) 0.096(14)
Li12 0.0430(17) 0.0502(18) 0.0447(17) -0.0012(14) 0.0000(13) 0.0029(14)
P05 0.0421(3) 0.0536(3) 0.0592(3) 0.0138(2) 0.0087(2) 0.0048(2)
F00C 0.038(2) 0.088(4) 0.090(3) 0.009(3) -0.0018(18) 0.002(2)
F00E 0.100(7) 0.291(16) 0.202(12) -0.205(13) 0.003(8) 0.044(9)
F00F 0.077(4) 0.247(11) 0.061(4) -0.051(6) 0.008(3) 0.045(6)
F00L 0.145(8) 0.085(6) 0.122(6) 0.054(5) 0.030(5) -0.010(5)
F00N 0.086(7) 0.112(10) 0.55(4) 0.136(14) 0.025(14) -0.045(8)
F1 0.154(4) 0.0520(16) 0.129(4) -0.028(2) -0.041(3) 0.006(2)
F2 0.117(4) 0.0527(16) 0.154(3) -0.0071(18) 0.035(3) -0.0020(19)
F3 0.071(2) 0.136(3) 0.079(2) 0.043(2) 0.0324(16) -0.0037(19)
F4 0.087(2) 0.185(5) 0.0521(17) 0.023(2) 0.0310(16) 0.030(3)
F009 0.054(3) 0.098(4) 0.068(4) -0.004(3) -0.007(2) 0.000(3)
F10 0.082(7) 0.156(10) 0.075(4) 0.005(6) -0.006(5) 0.072(6)
F14 0.056(4) 0.113(6) 0.220(9) 0.106(6) -0.010(4) 0.009(3)
O6 0.047(2) 0.073(3) 0.047(4) -0.003(3) -0.011(3) 0.002(2)
C10 0.089(8) 0.060(7) 0.112(8) -0.033(5) -0.003(6) 0.009(5)
C4 0.079(5) 0.056(4) 0.149(11) -0.010(5) -0.028(6) -0.017(4)
C1 0.057(5) 0.074(5) 0.086(8) -0.017(5) 0.018(5) -0.030(3)
C3 0.134(9) 0.233(14) 0.055(5) -0.067(7) 0.032(5) -0.108(10)
C8 0.050(3) 0.066(4) 0.044(3) 0.022(3) -0.004(2) -0.012(3)
C9 0.090(6) 0.031(3) 0.065(3) 0.016(2) -0.015(5) -0.002(3)
C11 0.091(11) 0.087(8) 0.048(5) 0.007(5) -0.003(6) 0.007(8)

loop_
_atom_type_symbol
_atom_type_description
_atom_type_scat_dispersion_real
_atom_type_scat_dispersion_imag
_atom_type_scat_source
C C 0.0033 0.0016 'International Tables Vol C Tables 4.2.6.8 and 6.1.1.4'
H H 0.0000 0.0000 'International Tables Vol C Tables 4.2.6.8 and 6.1.1.4'
F F 0.0171 0.0103 'International Tables Vol C Tables 4.2.6.8 and 6.1.1.4'
Li Li -0.0003 0.0001 'International Tables Vol C Tables 4.2.6.8 and 6.1.1.4'
O O 0.0106 0.0060 'International Tables Vol C Tables 4.2.6.8 and 6.1.1.4'
P P 0.1023 0.0942 'International Tables Vol C Tables 4.2.6.8 and 6.1.1.4'
S S 0.1246 0.1234 'International Tables Vol C Tables 4.2.6.8 and 6.1.1.4'

loop_
_geom_angle_atom_site_label_1
_geom_angle_atom_site_label_2
_geom_angle_atom_site_label_3
_geom_angle
_geom_angle_site_symmetry_1
_geom_angle_site_symmetry_3
_geom_angle_publ_flag
O00A S01 C00I 114.1(5) . . ?
O00A S01 C00O 107.5(4) . . ?
O008 S01 O00A 114.0(6) . . ?
O008 S01 C00I 105.6(4) . . ?
O008 S01 C00O 116.8(4) . . ?
O8 S01 C00I 115.0(5) . . ?
O8 S01 C10 103.1(7) . . ?
O10 S01 O8 116.9(8) . . ?
O10 S01 C00I 108.7(7) . . ?
O10 S01 C10 116.0(8) . . ?
C00I S01 C00O 98.1(3) . . ?
C10 S01 C00I 95.1(6) . . ?
O2 S1 O9 122.2(6) . . ?
O2 S1 C00T 110.6(5) . . ?
O2 S1 C00V 107.6(5) . . ?
O9 S1 C00T 103.5(6) . . ?
O9 S1 C00V 113.3(6) . . ?
C00V S1 C00T 96.6(5) . . ?
O00H S2 C00U 129.5(7) . . ?
O00H S2 C1 96.0(8) . . ?
O007 S2 O00H 108.5(7) . . ?
O007 S2 C00U 117.6(7) . . ?
O007 S2 C1 99.3(7) . . ?
C1 S2 C00U 95.9(6) . . ?
O00D S02 O006 127.5(5) . . ?
O00D S02 C00G 107.4(7) . . ?
O00D S02 C00J 106.4(6) . . ?
O1 S02 C00G 111.2(6) . . ?
O1 S02 C00J 109.1(6) . . ?
O1 S02 O6 105.5(6) . . ?
O006 S02 C00G 106.9(4) . . ?
O006 S02 C00J 107.4(4) . . ?
C00G S02 C00J 96.99(11) . . ?
O6 S02 C00G 116.6(6) . . ?
O6 S02 C00J 117.4(6) . . ?
O3 S03 O4 119.0(9) . . ?
O3 S03 C00Q 122.2(8) . . ?
O3 S03 C8 92.6(5) . . ?
O4 S03 C00Q 115.1(7) . . ?
O4 S03 C8 96.9(6) . . ?
C8 S03 C00Q 99.8(5) . . ?
O00S S04 C7 111.6(5) . . ?
O00S S04 C9 110.8(5) . . ?
O5 S04 O00S 108.1(9) . . ?
O5 S04 C7 111.4(8) . . ?
O5 S04 C9 115.9(8) . . ?
C7 S04 C9 98.9(5) . . ?
S02 O1 Li12 136.6(8) . . ?
S03 O4 Li12 152.9(8) . . ?
S04 O5 Li12 143.6(10) . . ?
S02 O006 Li12 125.9(6) . . ?
S2 O007 Li12 126.0(6) . . ?
S01 O008 Li12 152.0(7) . . ?
S01 O8 Li12 154.4(8) . . ?
S1 O9 Li12 142.9(6) . . ?
HA C HB 108.7 . . ?
C00G C HA 110.5 . . ?
C00G C HB 110.5 . . ?
C00G C C00K 106.1(10) . . ?
C00K C HA 110.5 . . ?
C00K C HB 110.5 . . ?
S02 C00G H00A 111.4 . . ?
S02 C00G H00B 111.4 . . ?
S02 C00G H00C 111.1 . . ?
S02 C00G H00D 111.1 . . ?
C C00G S02 101.7(6) . . ?
C C00G H00A 111.4 . . ?
C C00G H00B 111.4 . . ?
H00A C00G H00B 109.3 . . ?
H00C C00G H00D 109.0 . . ?
C11 C00G S02 103.4(9) . . ?
C11 C00G H00C 111.1 . . ?
C11 C00G H00D 111.1 . . ?
S01 C00I H00E 110.7 . . ?
S01 C00I H00F 110.7 . . ?
H00E C00I H00F 108.8 . . ?
C00M C00I S01 105.43(15) . . ?
C00M C00I H00E 110.7 . . ?
C00M C00I H00F 110.7 . . ?
S02 C00J H00G 110.1 . . ?
S02 C00J H00H 110.1 . . ?
S02 C00J H00I 111.3 . . ?
S02 C00J H00J 111.3 . . ?
H00G C00J H00H 108.4 . . ?
H00I C00J H00J 109.2 . . ?
C00K C00J S02 108.0(5) . . ?
C00K C00J H00G 110.1 . . ?
C00K C00J H00H 110.1 . . ?
C2 C00J S02 102.3(6) . . ?
C2 C00J H00I 111.3 . . ?
C2 C00J H00J 111.3 . . ?
C C00K H00K 110.8 . . ?
C C00K H00L 110.8 . . ?
C00J C00K C 104.9(9) . . ?
C00J C00K H00K 110.8 . . ?
C00J C00K H00L 110.8 . . ?
H00K C00K H00L 108.8 . . ?
C00I C00M H00O 109.9 . . ?
C00I C00M H00P 109.9 . . ?
C00I C00M H00M 110.3 . . ?
C00I C00M H00N 110.3 . . ?
H00O C00M H00P 108.3 . . ?
H00M C00M H00N 108.6 . . ?
C00R C00M C00I 108.9(4) . . ?
C00R C00M H00O 109.9 . . ?
C00R C00M H00P 109.9 . . ?
C6 C00M C00I 107.1(5) . . ?
C6 C00M H00M 110.3 . . ?
C6 C00M H00N 110.3 . . ?
S01 C00O H00Q 111.8 . . ?
S01 C00O H00R 111.8 . . ?
H00Q C00O H00R 109.5 . . ?
C00R C00O S01 99.9(7) . . ?
C00R C00O H00Q 111.8 . . ?
C00R C00O H00R 111.8 . . ?
S03 C00Q H00S 111.5 . . ?
S03 C00Q H00T 111.5 . . ?
H00S C00Q H00T 109.3 . . ?
C00Z C00Q S03 101.6(8) . . ?
C00Z C00Q H00S 111.5 . . ?
C00Z C00Q H00T 111.5 . . ?
C00M C00R C00O 107.6(6) . . ?
C00M C00R H00U 110.2 . . ?
C00M C00R H00V 110.2 . . ?
C00O C00R H00U 110.2 . . ?
C00O C00R H00V 110.2 . . ?
H00U C00R H00V 108.5 . . ?
S1 C00T H00W 110.4 . . ?
S1 C00T H00X 110.4 . . ?
H00W C00T H00X 108.6 . . ?
C00W C00T S1 106.5(6) . . ?
C00W C00T H00W 110.4 . . ?
C00W C00T H00X 110.4 . . ?
S2 C00U H00Y 109.8 . . ?
S2 C00U H 109.8 . . ?
H00Y C00U H 108.2 . . ?
C010 C00U S2 109.5(9) . . ?
C010 C00U H00Y 109.8 . . ?
C010 C00U H 109.8 . . ?
S1 C00V H00Z 111.5 . . ?
S1 C00V HC 111.5 . . ?
H00Z C00V HC 109.3 . . ?
C00X C00V S1 101.4(6) . . ?
C00X C00V H00Z 111.5 . . ?
C00X C00V HC 111.5 . . ?
C00T C00W HD 107.7 . . ?
C00T C00W HE 107.7 . . ?
HD C00W HE 107.1 . . ?
H00 C00W HF 108.5 . . ?
C00X C00W C00T 118.5(6) . . ?
C00X C00W HD 107.7 . . ?
C00X C00W HE 107.7 . . ?
C5 C00W H00 110.3 . . ?
C5 C00W HF 110.3 . . ?
C5 C00W C9 107.1(5) . . ?
C9 C00W H00 110.3 . . ?
C9 C00W HF 110.3 . . ?
C00V C00X H1 108.7 . . ?
C00V C00X HG 108.7 . . ?
C00W C00X C00V 114.2(6) . . ?
C00W C00X H1 108.7 . . ?
C00W C00X HG 108.7 . . ?
H1 C00X HG 107.6 . . ?
C00Q C00Z H2 107.7 . . ?
C00Q C00Z HH 107.7 . . ?
H2 C00Z HH 107.1 . . ?
C3 C00Z C00Q 118.4(9) . . ?
C3 C00Z H2 107.7 . . ?
C3 C00Z HH 107.7 . . ?
C00J C2 H2A 107.7 . . ?
C00J C2 H2B 107.7 . . ?
H2A C2 H2B 107.1 . . ?
C11 C2 C00J 118.3(14) . . ?
C11 C2 H2A 107.7 . . ?
C11 C2 H2B 107.7 . . ?
C00W C5 H5A 108.2 . . ?
C00W C5 H5B 108.2 . . ?
H5A C5 H5B 107.3 . . ?
C7 C5 C00W 116.5(8) . . ?
C7 C5 H5A 108.2 . . ?
C7 C5 H5B 108.2 . . ?
C00M C6 H6A 110.0 . . ?
C00M C6 H6B 110.0 . . ?
H6A C6 H6B 108.4 . . ?
C10 C6 C00M 108.6(10) . . ?
C10 C6 H6A 110.0 . . ?
C10 C6 H6B 110.0 . . ?
S04 C7 H7A 108.3 . . ?
S04 C7 H7B 108.3 . . ?
C5 C7 S04 116.0(7) . . ?
C5 C7 H7A 108.3 . . ?
C5 C7 H7B 108.3 . . ?
H7A C7 H7B 107.4 . . ?
C00U C010 H01A 110.0 . . ?
C00U C010 H01B 110.0 . . ?
C00U C010 C4 108.5(8) . . ?
H01A C010 H01B 108.4 . . ?
C4 C010 H01A 110.0 . . ?
C4 C010 H01B 110.0 . . ?
O1 Li12 O5 105.1(5) . . ?
O1 Li12 O007 115.1(4) . . ?
O4 Li12 O006 102.4(5) . . ?
O4 Li12 O008 110.6(5) . . ?
O4 Li12 O9 103.7(6) . . ?
O006 Li12 O008 113.6(5) . . ?
O006 Li12 O9 103.2(5) . . ?
O007 Li12 O5 112.4(5) . . ?
O8 Li12 O1 118.9(5) . . ?
O8 Li12 O5 99.4(4) . . ?
O8 Li12 O007 105.0(5) . . ?
O9 Li12 O008 121.2(4) . . ?
F00C P05 F2 94.1(4) . . ?
F00C P05 F3 91.7(3) . . ?
F00E P05 F00F 167.2(8) . . ?
F00E P05 F00L 86.4(8) . . ?
F00E P05 F10 93.7(8) . . ?
F00E P05 F14 84.0(7) . . ?
F00L P05 F00F 80.8(5) . . ?
F00N P05 F00E 100.5(12) . . ?
F00N P05 F00F 92.2(11) . . ?
F00N P05 F00L 170.1(11) . . ?
F00N P05 F10 92.0(7) . . ?
F00N P05 F14 88.6(7) . . ?
F1 P05 F00C 88.0(4) . . ?
F1 P05 F2 175.7(3) . . ?
F1 P05 F3 91.0(3) . . ?
F1 P05 F4 96.4(3) . . ?
F1 P05 F009 92.9(5) . . ?
F3 P05 F2 85.2(2) . . ?
F4 P05 F00C 90.2(3) . . ?
F4 P05 F2 87.4(3) . . ?
F4 P05 F3 172.4(3) . . ?
F4 P05 F009 88.5(6) . . ?
F009 P05 F00C 178.4(6) . . ?
F009 P05 F2 85.1(5) . . ?
F009 P05 F3 89.5(6) . . ?
F10 P05 F00F 87.7(7) . . ?
F10 P05 F00L 94.6(6) . . ?
F14 P05 F00F 94.5(5) . . ?
F14 P05 F00L 85.1(5) . . ?
F14 P05 F10 177.7(8) . . ?
S01 C10 H10A 109.4 . . ?
S01 C10 H10B 109.4 . . ?
C6 C10 S01 111.3(11) . . ?
C6 C10 H10A 109.4 . . ?
C6 C10 H10B 109.4 . . ?
H10A C10 H10B 108.0 . . ?
C010 C4 H4A 110.3 . . ?
C010 C4 H4B 110.3 . . ?
C010 C4 C1 107.3(11) . . ?
H4A C4 H4B 108.5 . . ?
C1 C4 H4A 110.3 . . ?
C1 C4 H4B 110.3 . . ?
S2 C1 H1A 110.7 . . ?
S2 C1 H1B 110.7 . . ?
C4 C1 S2 105.2(10) . . ?
C4 C1 H1A 110.7 . . ?
C4 C1 H1B 110.7 . . ?
H1A C1 H1B 108.8 . . ?
C00Z C3 H3A 109.4 . . ?
C00Z C3 H3B 109.4 . . ?
C00Z C3 C8 111.3(10) . . ?
H3A C3 H3B 108.0 . . ?
C8 C3 H3A 109.4 . . ?
C8 C3 H3B 109.4 . . ?
S03 C8 H8A 112.0 . . ?
S03 C8 H8B 112.0 . . ?
C3 C8 S03 98.7(7) . . ?
C3 C8 H8A 112.0 . . ?
C3 C8 H8B 112.0 . . ?
H8A C8 H8B 109.7 . . ?
S04 C9 H9A 112.0 . . ?
S04 C9 H9B 112.0 . . ?
C00W C9 S04 98.7(5) . . ?
C00W C9 H9A 112.0 . . ?
C00W C9 H9B 112.0 . . ?
H9A C9 H9B 109.7 . . ?
C00G C11 H11A 109.2 . . ?
C00G C11 H11B 109.2 . . ?
C2 C11 C00G 112.0(15) . . ?
C2 C11 H11A 109.2 . . ?
C2 C11 H11B 109.2 . . ?
H11A C11 H11B 107.9 . . ?

loop_
_geom_bond_atom_site_label_1
_geom_bond_atom_site_label_2
_geom_bond_distance
_geom_bond_site_symmetry_2
_geom_bond_publ_flag
S01 O00A 1.479(11) . ?
S01 O008 1.416(12) . ?
S01 O8 1.493(11) . ?
S01 O10 1.376(13) . ?
S01 C00I 1.777(2) . ?
S01 C00O 1.847(10) . ?
S01 C10 1.671(15) . ?
S1 O2 1.428(8) . ?
S1 O9 1.656(9) . ?
S1 C00T 1.828(11) . ?
S1 C00V 1.765(8) . ?
S2 O00H 1.503(13) . ?
S2 O007 1.425(12) . ?
S2 C00U 1.779(12) . ?
S2 C1 1.739(17) . ?
S02 O00D 1.460(16) . ?
S02 O1 1.268(6) . ?
S02 O006 1.623(6) . ?
S02 C00G 1.768(2) . ?
S02 C00J 1.785(2) . ?
S02 O6 1.437(13) . ?
S03 O3 1.422(14) . ?
S03 O4 1.490(14) . ?
S03 C00Q 1.781(12) . ?
S03 C8 1.748(12) . ?
S04 O00S 1.415(8) . ?
S04 O5 1.210(10) . ?
S04 C7 1.734(8) . ?
S04 C9 1.761(9) . ?
O1 Li12 2.024(10) . ?
O4 Li12 1.821(12) . ?
O5 Li12 2.041(11) . ?
O006 Li12 1.824(10) . ?
O007 Li12 2.027(10) . ?
O008 Li12 1.934(12) . ?
O8 Li12 1.841(12) . ?
O9 Li12 1.827(10) . ?
C HA 0.9800 . ?
C HB 0.9800 . ?
C C00G 1.52(2) . ?
C C00K 1.60(2) . ?
C00G H00A 0.9800 . ?
C00G H00B 0.9800 . ?
C00G H00C 0.9800 . ?
C00G H00D 0.9800 . ?
C00G C11 1.51(3) . ?
C00I H00E 0.9800 . ?
C00I H00F 0.9800 . ?
C00I C00M 1.507(3) . ?
C00J H00G 0.9800 . ?
C00J H00H 0.9800 . ?
C00J H00I 0.9800 . ?
C00J H00J 0.9800 . ?
C00J C00K 1.521(12) . ?
C00J C2 1.504(16) . ?
C00K H00K 0.9800 . ?
C00K H00L 0.9800 . ?
C00M H00O 0.9800 . ?
C00M H00P 0.9800 . ?
C00M H00M 0.9800 . ?
C00M H00N 0.9800 . ?
C00M C00R 1.492(11) . ?
C00M C6 1.497(14) . ?
C00O H00Q 0.9800 . ?
C00O H00R 0.9800 . ?
C00O C00R 1.570(13) . ?
C00Q H00S 0.9800 . ?
C00Q H00T 0.9800 . ?
C00Q C00Z 1.418(15) . ?
C00R H00U 0.9800 . ?
C00R H00V 0.9800 . ?
C00T H00W 0.9800 . ?
C00T H00X 0.9800 . ?
C00T C00W 1.350(11) . ?
C00U H00Y 0.9800 . ?
C00U H 0.9800 . ?
C00U C010 1.469(19) . ?
C00V H00Z 0.9800 . ?
C00V HC 0.9800 . ?
C00V C00X 1.576(13) . ?
C00W HD 0.9800 . ?
C00W HE 0.9800 . ?
C00W H00 0.9800 . ?
C00W HF 0.9800 . ?
C00W C00X 1.348(13) . ?
C00W C5 1.542(11) . ?
C00W C9 1.700(11) . ?
C00X H1 0.9800 . ?
C00X HG 0.9800 . ?
C00Z H2 0.9800 . ?
C00Z HH 0.9800 . ?
C00Z C3 1.360(16) . ?
C2 H2A 0.9800 . ?
C2 H2B 0.9800 . ?
C2 C11 1.33(3) . ?
C5 H5A 0.9800 . ?
C5 H5B 0.9800 . ?
C5 C7 1.140(13) . ?
C6 H6A 0.9800 . ?
C6 H6B 0.9800 . ?
C6 C10 1.388(19) . ?
C7 H7A 0.9800 . ?
C7 H7B 0.9800 . ?
C010 H01A 0.9800 . ?
C010 H01B 0.9800 . ?
C010 C4 1.50(2) . ?
P05 F00C 1.599(8) . ?
P05 F00E 1.450(10) . ?
P05 F00F 1.697(7) . ?
P05 F00L 1.601(9) . ?
P05 F00N 1.415(8) . ?
P05 F1 1.518(4) . ?
P05 F2 1.632(4) . ?
P05 F3 1.612(3) . ?
P05 F4 1.525(3) . ?
P05 F009 1.574(13) . ?
P05 F10 1.577(13) . ?
P05 F14 1.555(10) . ?
C10 H10A 0.9800 . ?
C10 H10B 0.9800 . ?
C4 H4A 0.9800 . ?
C4 H4B 0.9800 . ?
C4 C1 1.571(15) . ?
C1 H1A 0.9800 . ?
C1 H1B 0.9800 . ?
C3 H3A 0.9800 . ?
C3 H3B 0.9800 . ?
C3 C8 1.543(13) . ?
C8 H8A 0.9800 . ?
C8 H8B 0.9800 . ?
C9 H9A 0.9800 . ?
C9 H9B 0.9800 . ?
C11 H11A 0.9800 . ?
C11 H11B 0.9800 . ?

loop_
_geom_torsion_atom_site_label_1
_geom_torsion_atom_site_label_2
_geom_torsion_atom_site_label_3
_geom_torsion_atom_site_label_4
_geom_torsion
_geom_torsion_site_symmetry_1
_geom_torsion_site_symmetry_2
_geom_torsion_site_symmetry_3
_geom_torsion_site_symmetry_4
_geom_torsion_publ_flag
S01 O8 Li12 O1 -10.3(17) . . . . ?
S01 O8 Li12 O5 102.8(14) . . . . ?
S01 O8 Li12 O007 -140.8(14) . . . . ?
S01 C00I C00M C00R -31.5(3) . . . . ?
S01 C00I C00M C6 -25.3(6) . . . . ?
S01 C00O C00R C00M -40.3(6) . . . . ?
S1 O9 Li12 O4 -86.4(15) . . . . ?
S1 O9 Li12 O006 167.0(14) . . . . ?
S1 O9 Li12 O008 38.5(18) . . . . ?
S1 C00T C00W C00X -9.9(8) . . . . ?
S1 C00V C00X C00W -16.7(8) . . . . ?
S2 C00U C010 C4 23.9(14) . . . . ?
S02 O006 Li12 O4 -154.1(8) . . . . ?
S02 O006 Li12 O008 86.6(9) . . . . ?
S02 O006 Li12 O9 -46.5(9) . . . . ?
S02 C00G C11 C2 27.4(14) . . . . ?
S02 C00J C00K C 21.1(8) . . . . ?
S02 C00J C2 C11 2.9(14) . . . . ?
S03 O4 Li12 O006 76(2) . . . . ?
S03 O4 Li12 O008 -162.4(19) . . . . ?
S03 O4 Li12 O9 -31(2) . . . . ?
S03 C00Q C00Z C3 -12(2) . . . . ?
O00A S01 O008 Li12 -158.6(13) . . . . ?
O00A S01 C00I C00M 118.8(4) . . . . ?
O00A S01 C00O C00R -98.9(7) . . . . ?
O00D S02 O006 Li12 -47.1(14) . . . . ?
O00D S02 C00G C11 -132.1(9) . . . . ?
O00D S02 C00J C2 122.9(8) . . . . ?
O00H S2 O007 Li12 108.5(8) . . . . ?
O00H S2 C00U C010 100.9(13) . . . . ?
O00H S2 C1 C4 -150.0(9) . . . . ?
O00S S04 O5 Li12 -111.4(17) . . . . ?
O00S S04 C7 C5 -110.3(11) . . . . ?
O00S S04 C9 C00W 122.0(5) . . . . ?
O1 S02 C00G C 82.2(8) . . . . ?
O1 S02 C00J C00K -109.7(7) . . . . ?
O2 S1 O9 Li12 -117.5(14) . . . . ?
O2 S1 C00T C00W 110.5(6) . . . . ?
O2 S1 C00V C00X -104.8(6) . . . . ?
O3 S03 O4 Li12 67(2) . . . . ?
O3 S03 C00Q C00Z -108.4(11) . . . . ?
O3 S03 C8 C3 146.2(10) . . . . ?
O4 S03 C00Q C00Z 93.4(11) . . . . ?
O4 S03 C8 C3 -94.1(10) . . . . ?
O5 S04 C7 C5 128.8(13) . . . . ?
O5 S04 C9 C00W -114.3(9) . . . . ?
O006 S02 C00G C11 88.2(8) . . . . ?
O006 S02 C00J C2 -97.8(7) . . . . ?
O007 S2 C00U C010 -105.7(11) . . . . ?
O007 S2 C1 C4 100.1(9) . . . . ?
O008 S01 C00I C00M -115.2(4) . . . . ?
O008 S01 C00O C00R 131.5(7) . . . . ?
O8 S01 C00I C00M -100.2(4) . . . . ?
O8 S01 C10 C6 132.7(12) . . . . ?
O9 S1 C00T C00W -117.1(7) . . . . ?
O9 S1 C00V C00X 117.1(7) . . . . ?
O10 S01 O8 Li12 133.5(15) . . . . ?
O10 S01 C00I C00M 126.4(6) . . . . ?
O10 S01 C10 C6 -98.3(14) . . . . ?
C00G S02 O1 Li12 71.7(12) . . . . ?
C00G S02 O006 Li12 81.8(7) . . . . ?
C00G S02 C00J C00K 5.7(3) . . . . ?
C00G S02 C00J C2 12.4(6) . . . . ?
C00G C C00K C00J -45.2(9) . . . . ?
C00I S01 O008 Li12 75.4(13) . . . . ?
C00I S01 O8 Li12 4.1(16) . . . . ?
C00I S01 C00O C00R 19.5(5) . . . . ?
C00I S01 C10 C6 15.5(12) . . . . ?
C00I C00M C00R C00O 48.8(6) . . . . ?
C00I C00M C6 C10 37.7(12) . . . . ?
C00J S02 O1 Li12 177.5(9) . . . . ?
C00J S02 O006 Li12 -175.0(6) . . . . ?
C00J S02 C00G C -31.4(5) . . . . ?
C00J S02 C00G C11 -22.4(7) . . . . ?
C00J C2 C11 C00G -20.6(18) . . . . ?
C00K C C00G S02 47.7(8) . . . . ?
C00M C6 C10 S01 -33.3(15) . . . . ?
C00O S01 O008 Li12 -32.3(16) . . . . ?
C00O S01 C00I C00M 5.6(3) . . . . ?
C00Q S03 O4 Li12 -134.5(19) . . . . ?
C00Q S03 C8 C3 22.9(9) . . . . ?
C00Q C00Z C3 C8 31(3) . . . . ?
C00T S1 O9 Li12 117.1(14) . . . . ?
C00T S1 C00V C00X 9.3(6) . . . . ?
C00T C00W C00X C00V 18.5(9) . . . . ?
C00U S2 O007 Li12 -50.1(10) . . . . ?
C00U S2 C1 C4 -19.2(10) . . . . ?
C00U C010 C4 C1 -38.2(15) . . . . ?
C00V S1 O9 Li12 13.7(17) . . . . ?
C00V S1 C00T C00W -1.2(6) . . . . ?
C00W C5 C7 S04 -16.3(16) . . . . ?
C00Z C3 C8 S03 -32.6(17) . . . . ?
C5 C00W C9 S04 -12.0(8) . . . . ?
C7 S04 O5 Li12 12(2) . . . . ?
C7 S04 C9 C00W 4.7(5) . . . . ?
C010 C4 C1 S2 35.6(12) . . . . ?
O6 S02 O1 Li12 -55.6(14) . . . . ?
O6 S02 C00G C -156.8(7) . . . . ?
O6 S02 C00J C00K 130.5(6) . . . . ?
C10 S01 O8 Li12 -98.0(15) . . . . ?
C10 S01 C00I C00M 6.8(6) . . . . ?
C1 S2 O007 Li12 -151.8(7) . . . . ?
C1 S2 C00U C010 -1.9(11) . . . . ?
C8 S03 O4 Li12 -30(2) . . . . ?
C8 S03 C00Q C00Z -9.0(11) . . . . ?
C9 S04 O5 Li12 123.5(16) . . . . ?
C9 S04 C7 C5 6.4(11) . . . . ?
C9 C00W C5 C7 19.1(15) . . . . ?
